data_7057996
loop_
_publ_author_name
'Higashino, Toshiki'
'Ueda, Akira'
'Mori, Hatsumi'

_publ_section_title
;
 Di- and tetramethoxy benzothienobenzothiophenes: substitution position
 effects on the intermolecular interactions, crystal packing and
 transistor properties
;
_journal_issue 2
_journal_name_full 'New Journal of Chemistry'
_journal_page_first 884
_journal_paper_doi 10.1039/C8NJ04251A
_journal_volume 43
_journal_year 2019
_chemical_formula_moiety 'C18 H16 O4 S2'
_chemical_formula_sum 'C18 H16 O4 S2'
_chemical_formula_weight 360.44
_space_group_IT_number 14
_space_group_name_Hall '-P 2ybc'
_space_group_name_H-M_alt 'P 1 21/c 1'
_symmetry_cell_setting monoclinic
_symmetry_Int_Tables_number 14
_symmetry_space_group_name_Hall '-P 2ybc'
_symmetry_space_group_name_H-M 'P 1 21/c 1'
_atom_sites_solution_hydrogens geom
_atom_sites_solution_primary direct
_atom_sites_solution_secondary difmap
_audit_update_record
;
2017-03-24 deposited with the CCDC.
2018-11-29 downloaded from the CCDC.
;
_cell_angle_alpha 90.0000
_cell_angle_beta 97.646(4)
_cell_angle_gamma 90.0000
_cell_formula_units_Z 2
_cell_length_a 12.164(4)
_cell_length_b 8.759(3)
_cell_length_c 7.875(3)
_cell_measurement_reflns_used 1924
_cell_measurement_temperature 293
_cell_measurement_theta_max 27.48
_cell_measurement_theta_min 3.38
_cell_volume 831.6(5)
_computing_cell_refinement CrystalClear
_computing_data_collection 'CrystalClear (Rigaku Inc., 2008)'
_computing_data_reduction CrystalClear
_computing_molecular_graphics 'CrystalStructure 4.0'
_computing_publication_material 'CrystalStructure 4.0 (Rigaku, 2010)'
_computing_structure_refinement 'SHELXL97 (Sheldrick, 2008)'
_computing_structure_solution 'Il Milione (Burla, et al., 2007)'
_diffrn_ambient_temperature 293
_diffrn_detector_area_resol_mean 7.314
_diffrn_measured_fraction_theta_full 0.994
_diffrn_measured_fraction_theta_max 0.994
_diffrn_measurement_device_type 'Rigaku Mercury70'
_diffrn_measurement_method \w
_diffrn_radiation_type 'Mo K\a'
_diffrn_radiation_wavelength 0.71075
_diffrn_reflns_av_R_equivalents 0.0370
_diffrn_reflns_limit_h_max 12
_diffrn_reflns_limit_h_min -15
_diffrn_reflns_limit_k_max 11
_diffrn_reflns_limit_k_min -10
_diffrn_reflns_limit_l_max 10
_diffrn_reflns_limit_l_min -10
_diffrn_reflns_number 6294
_diffrn_reflns_theta_full 27.49
_diffrn_reflns_theta_max 27.48
_diffrn_standards_number 0
_exptl_absorpt_coefficient_mu 0.339
_exptl_absorpt_correction_T_max 0.934
_exptl_absorpt_correction_T_min 0.771
_exptl_absorpt_correction_type multi-scan
_exptl_absorpt_process_details 'REQAB (Rigaku, 1998)'
_exptl_crystal_colour colorless
_exptl_crystal_density_diffrn 1.439
_exptl_crystal_density_method 'not measured'
_exptl_crystal_description prism
_exptl_crystal_F_000 376.00
_exptl_crystal_size_max 0.14
_exptl_crystal_size_mid 0.14
_exptl_crystal_size_min 0.040
_refine_diff_density_max 0.430
_refine_diff_density_min -0.240
_refine_ls_extinction_method none
_refine_ls_goodness_of_fit_ref 1.066
_refine_ls_hydrogen_treatment constr
_refine_ls_number_parameters 109
_refine_ls_number_reflns 1901
_refine_ls_number_restraints 0
_refine_ls_R_factor_gt 0.0495
_refine_ls_shift/su_max 0.000
_refine_ls_structure_factor_coef Fsqd
_refine_ls_weighting_details 'w = 1/[\s^2^(Fo^2^)+(0.0774P)^2^+0.0000P] where P=(Fo^2^+2Fc^2^)/3'
_refine_ls_weighting_scheme calc
_refine_ls_wR_factor_ref 0.1419
_reflns_number_gt 1384
_reflns_number_total 1901
_reflns_threshold_expression F^2^>2.0\s(F^2^)
_cod_data_source_file c8nj04251a2.cif
_cod_data_source_block BTBTOMe4
_cod_depositor_comments 'Adding full bibliography for 7057995--7057996.cif.'
_cod_database_code 7057996

loop_
_symmetry_equiv_pos_site_id
_symmetry_equiv_pos_as_xyz
1 +X,+Y,+Z
2 -X,1/2+Y,1/2-Z
3 -X,-Y,-Z
4 +X,1/2-Y,1/2+Z

loop_
_atom_site_label
_atom_site_type_symbol
_atom_site_fract_x
_atom_site_fract_y
_atom_site_fract_z
_atom_site_U_iso_or_equiv
_atom_site_adp_type
_atom_site_occupancy
_atom_site_symmetry_multiplicity
_atom_site_calc_flag
_atom_site_refinement_flags
S1 S -0.04434(5) 0.36465(6) 0.28223(7) 0.0499(3) Uani 1.0 4 d .
O1 O 0.32404(14) 0.45999(18) 0.0237(2) 0.0579(5) Uani 1.0 4 d .
O2 O 0.40291(14) 0.61906(18) 0.2825(3) 0.0588(5) Uani 1.0 4 d .
C1 C 0.08922(18) 0.4365(3) 0.2694(3) 0.0441(5) Uani 1.0 4 d .
C2 C 0.15103(18) 0.4107(3) 0.1359(3) 0.0458(6) Uani 1.0 4 d .
C3 C 0.25490(19) 0.4752(3) 0.1455(3) 0.0443(5) Uani 1.0 4 d .
C4 C 0.29860(18) 0.5652(3) 0.2887(3) 0.0449(6) Uani 1.0 4 d .
C5 C 0.23697(19) 0.5905(3) 0.4208(3) 0.0450(5) Uani 1.0 4 d .
C6 C 0.12965(18) 0.5265(3) 0.4106(3) 0.0418(5) Uani 1.0 4 d .
C7 C 0.04808(18) 0.5391(3) 0.5257(3) 0.0445(5) Uani 1.0 4 d .
C8 C 0.2894(3) 0.3657(3) -0.1201(4) 0.0634(7) Uani 1.0 4 d .
C9 C 0.4528(3) 0.7076(4) 0.4222(4) 0.0796(9) Uani 1.0 4 d .
H2 H 0.1229 0.3512 0.0423 0.0550 Uiso 1.0 4 calc R
H5 H 0.2656 0.6489 0.5151 0.0540 Uiso 1.0 4 calc R
H8A H 0.2215 0.4047 -0.1806 0.0761 Uiso 1.0 4 calc R
H8B H 0.2778 0.2636 -0.0820 0.0761 Uiso 1.0 4 calc R
H8C H 0.3456 0.3651 -0.1949 0.0761 Uiso 1.0 4 calc R
H9A H 0.4601 0.6470 0.5247 0.0955 Uiso 1.0 4 calc R
H9B H 0.4073 0.7950 0.4363 0.0955 Uiso 1.0 4 calc R
H9C H 0.5248 0.7407 0.4002 0.0955 Uiso 1.0 4 calc R

loop_
_atom_site_aniso_label
_atom_site_aniso_U_11
_atom_site_aniso_U_22
_atom_site_aniso_U_33
_atom_site_aniso_U_12
_atom_site_aniso_U_13
_atom_site_aniso_U_23
S1 0.0480(4) 0.0549(4) 0.0460(4) -0.0043(3) 0.0032(3) -0.0115(3)
O1 0.0634(11) 0.0612(11) 0.0526(10) -0.0081(8) 0.0202(8) -0.0132(8)
O2 0.0541(11) 0.0675(11) 0.0575(10) -0.0173(8) 0.0173(8) -0.0173(9)
C1 0.0487(13) 0.0418(12) 0.0410(11) 0.0016(10) 0.0032(10) -0.0010(9)
C2 0.0494(13) 0.0483(12) 0.0387(11) 0.0036(11) 0.0019(10) -0.0041(10)
C3 0.0503(13) 0.0417(11) 0.0417(11) 0.0027(10) 0.0091(10) -0.0004(9)
C4 0.0465(13) 0.0403(12) 0.0480(12) -0.0003(10) 0.0066(10) 0.0024(10)
C5 0.0491(13) 0.0437(11) 0.0416(12) -0.0016(10) 0.0037(10) -0.0029(10)
C6 0.0445(12) 0.0422(11) 0.0385(11) 0.0040(9) 0.0044(9) 0.0016(9)
C7 0.0471(12) 0.0444(12) 0.0404(12) 0.0001(9) -0.0001(10) -0.0016(9)
C8 0.0645(17) 0.0759(18) 0.0490(14) 0.0093(13) 0.0045(12) -0.0146(13)
C9 0.0625(18) 0.096(3) 0.083(2) -0.0273(16) 0.0217(15) -0.0374(17)

loop_
_atom_type_symbol
_atom_type_description
_atom_type_scat_dispersion_real
_atom_type_scat_dispersion_imag
_atom_type_scat_source
C C 0.0033 0.0016
;
International Tables for Crystallography
(1992, Vol. C, Tables 4.2.6.8 and 6.1.1.4)
;
H H 0.0000 0.0000
;
International Tables for Crystallography
(1992, Vol. C, Table 6.1.1.4)
;
O O 0.0106 0.0060
;
International Tables for Crystallography
(1992, Vol. C, Tables 4.2.6.8 and 6.1.1.4)
;
S S 0.1246 0.1234
;
International Tables for Crystallography
(1992, Vol. C, Tables 4.2.6.8 and 6.1.1.4)
;

loop_
_geom_angle_atom_site_label_1
_geom_angle_atom_site_label_2
_geom_angle_atom_site_label_3
_geom_angle
_geom_angle_publ_flag
_geom_angle_site_symmetry_1
_geom_angle_site_symmetry_3
C1 S1 C7 90.44(11) yes . 3_566
C3 O1 C8 118.22(19) yes . .
C4 O2 C9 117.9(2) yes . .
S1 C1 C2 125.60(16) yes . .
S1 C1 C6 112.74(17) yes . .
C2 C1 C6 121.7(2) yes . .
C1 C2 C3 118.4(2) yes . .
O1 C3 C2 124.64(19) yes . .
O1 C3 C4 114.3(2) yes . .
C2 C3 C4 121.0(2) yes . .
O2 C4 C3 114.6(2) yes . .
O2 C4 C5 125.0(2) yes . .
C3 C4 C5 120.3(2) yes . .
C4 C5 C6 118.9(2) yes . .
C1 C6 C5 119.6(2) yes . .
C1 C6 C7 110.25(19) yes . .
C5 C6 C7 130.14(19) yes . .
S1 C7 C6 133.47(17) yes 3_566 .
S1 C7 C7 112.31(18) yes 3_566 3_566
C6 C7 C7 114.22(19) yes . 3_566
C1 C2 H2 120.777 no . .
C3 C2 H2 120.785 no . .
C4 C5 H5 120.540 no . .
C6 C5 H5 120.536 no . .
O1 C8 H8A 109.469 no . .
O1 C8 H8B 109.472 no . .
O1 C8 H8C 109.471 no . .
H8A C8 H8B 109.469 no . .
H8A C8 H8C 109.469 no . .
H8B C8 H8C 109.477 no . .
O2 C9 H9A 109.469 no . .
O2 C9 H9B 109.475 no . .
O2 C9 H9C 109.471 no . .
H9A C9 H9B 109.472 no . .
H9A C9 H9C 109.468 no . .
H9B C9 H9C 109.474 no . .

loop_
_geom_bond_atom_site_label_1
_geom_bond_atom_site_label_2
_geom_bond_distance
_geom_bond_publ_flag
_geom_bond_site_symmetry_2
S1 C1 1.758(3) yes .
S1 C7 1.738(3) yes 3_566
O1 C3 1.364(3) yes .
O1 C8 1.419(3) yes .
O2 C4 1.361(3) yes .
O2 C9 1.414(4) yes .
C1 C2 1.390(4) yes .
C1 C6 1.398(3) yes .
C2 C3 1.377(4) yes .
C3 C4 1.420(3) yes .
C4 C5 1.379(4) yes .
C5 C6 1.413(4) yes .
C6 C7 1.435(4) yes .
C7 C7 1.369(3) yes 3_566
C2 H2 0.930 no .
C5 H5 0.930 no .
C8 H8A 0.960 no .
C8 H8B 0.960 no .
C8 H8C 0.960 no .
C9 H9A 0.960 no .
C9 H9B 0.960 no .
C9 H9C 0.960 no .

loop_
_geom_contact_atom_site_label_1
_geom_contact_atom_site_label_2
_geom_contact_distance
_geom_contact_publ_flag
_geom_contact_site_symmetry_2
S1 C5 3.546(3) no 3_566
O1 O2 2.549(3) no .
C1 C4 2.771(4) no .
C2 C5 2.826(3) no .
C2 C8 2.821(4) no .
C3 C6 2.780(4) no .
C5 C9 2.817(4) no .
S1 C5 3.580(3) no 2_545
S1 C6 3.426(3) no 2_545
O1 C9 3.483(4) no 2_645
O1 C9 3.451(4) no 4_564
O2 C9 3.345(4) no 4_564
C2 C8 3.396(4) no 4_555
C3 C8 3.507(4) no 4_555
C5 S1 3.580(3) no 2_555
C6 S1 3.426(3) no 2_555
C8 C2 3.396(4) no 4_554
C8 C3 3.507(4) no 4_554
C8 C9 3.589(4) no 2_645
C9 O1 3.483(4) no 2_655
C9 O1 3.451(4) no 4_565
C9 O2 3.345(4) no 4_565
C9 C8 3.589(4) no 2_655
S1 H2 2.9573 no .
S1 H5 3.3081 no 3_566
O1 H2 2.6479 no .
O2 H5 2.6513 no .
C1 H5 3.2712 no .
C2 H8A 2.7418 no .
C2 H8B 2.7719 no .
C3 H5 3.2716 no .
C3 H8A 2.6197 no .
C3 H8B 2.6181 no .
C3 H8C 3.1813 no .
C4 H2 3.2777 no .
C4 H9A 2.6184 no .
C4 H9B 2.5969 no .
C4 H9C 3.1724 no .
C5 H9A 2.7734 no .
C5 H9B 2.7291 no .
C6 H2 3.2731 no .
C7 H5 2.8262 no .
C8 H2 2.5386 no .
C9 H5 2.5361 no .
H2 H8A 2.3020 no .
H2 H8B 2.3635 no .
H2 H8C 3.4915 no .
H5 H9A 2.3581 no .
H5 H9B 2.2982 no .
H5 H9C 3.4885 no .
S1 H2 3.2859 no 4_555
S1 H8A 2.9845 no 3_565
O1 H5 3.4982 no 4_564
O1 H8C 3.5964 no 4_555
O1 H9B 3.5486 no 2_645
O1 H9B 2.5083 no 4_564
O1 H9C 2.6713 no 2_645
O2 H5 3.2283 no 4_564
O2 H8C 3.2268 no 3_665
O2 H9A 3.1368 no 3_666
O2 H9A 3.0304 no 4_564
O2 H9B 2.8356 no 4_564
C1 H2 3.3016 no 4_555
C1 H8A 3.3927 no 4_555
C1 H8B 2.9979 no 4_555
C2 H8A 3.1825 no 4_555
C2 H8B 2.9552 no 4_555
C2 H8C 3.5180 no 4_555
C3 H5 3.4568 no 4_564
C3 H8B 2.9834 no 4_555
C3 H8C 3.3638 no 4_555
C3 H9B 3.3189 no 4_564
C3 H9C 3.4331 no 2_645
C4 H5 3.2937 no 4_564
C4 H8B 3.0762 no 4_555
C4 H9B 3.4536 no 4_564
C5 H8A 3.5629 no 1_556
C5 H8B 3.1422 no 4_555
C6 H2 3.4716 no 4_555
C6 H8A 3.4346 no 1_556
C6 H8B 3.1112 no 4_555
C7 H2 3.4335 no 2_555
C7 H2 3.5360 no 4_555
C7 H8A 3.1447 no 1_556
C8 H9A 3.5922 no 2_645
C8 H9B 3.3038 no 4_564
C8 H9C 2.8741 no 2_645
C8 H9C 3.4883 no 3_665
C9 H8B 3.3865 no 2_655
C9 H8C 3.3358 no 2_655
C9 H8C 3.2844 no 3_665
C9 H9A 3.2900 no 3_666
C9 H9A 3.3917 no 4_564
H2 S1 3.2859 no 4_554
H2 C1 3.3016 no 4_554
H2 C6 3.4716 no 4_554
H2 C7 3.4335 no 2_545
H2 C7 3.5360 no 4_554
H2 H8A 3.2456 no 4_555
H2 H8B 3.4402 no 4_555
H5 O1 3.4982 no 4_565
H5 O2 3.2283 no 4_565
H5 C3 3.4568 no 4_565
H5 C4 3.2937 no 4_565
H5 H8A 3.3079 no 1_556
H5 H8C 3.4277 no 1_556
H5 H9B 3.5631 no 4_565
H8A S1 2.9845 no 3_565
H8A C1 3.3927 no 4_554
H8A C2 3.1825 no 4_554
H8A C5 3.5629 no 1_554
H8A C6 3.4346 no 1_554
H8A C7 3.1447 no 1_554
H8A H2 3.2456 no 4_554
H8A H5 3.3079 no 1_554
H8A H9B 3.5099 no 4_564
H8B C1 2.9979 no 4_554
H8B C2 2.9552 no 4_554
H8B C3 2.9834 no 4_554
H8B C4 3.0762 no 4_554
H8B C5 3.1422 no 4_554
H8B C6 3.1112 no 4_554
H8B C9 3.3865 no 2_645
H8B H2 3.4402 no 4_554
H8B H8C 3.2521 no 4_555
H8B H9A 3.3208 no 2_645
H8B H9C 2.6346 no 2_645
H8C O1 3.5964 no 4_554
H8C O2 3.2268 no 3_665
H8C C2 3.5180 no 4_554
H8C C3 3.3638 no 4_554
H8C C9 3.3358 no 2_645
H8C C9 3.2844 no 3_665
H8C H5 3.4277 no 1_554
H8C H8B 3.2521 no 4_554
H8C H9A 3.1914 no 2_645
H8C H9B 3.4532 no 2_645
H8C H9B 3.2077 no 4_564
H8C H9C 2.8429 no 2_645
H8C H9C 2.5759 no 3_665
H9A O2 3.1368 no 3_666
H9A O2 3.0304 no 4_565
H9A C8 3.5922 no 2_655
H9A C9 3.2900 no 3_666
H9A C9 3.3917 no 4_565
H9A H8B 3.3208 no 2_655
H9A H8C 3.1914 no 2_655
H9A H9A 2.7972 no 3_666
H9A H9B 3.4258 no 4_565
H9A H9C 3.4479 no 3_666
H9A H9C 3.1169 no 4_565
H9B O1 3.5486 no 2_655
H9B O1 2.5083 no 4_565
H9B O2 2.8356 no 4_565
H9B C3 3.3189 no 4_565
H9B C4 3.4536 no 4_565
H9B C8 3.3038 no 4_565
H9B H5 3.5631 no 4_564
H9B H8A 3.5099 no 4_565
H9B H8C 3.4532 no 2_655
H9B H8C 3.2077 no 4_565
H9B H9A 3.4258 no 4_564
H9C O1 2.6713 no 2_655
H9C C3 3.4331 no 2_655
H9C C8 2.8741 no 2_655
H9C C8 3.4883 no 3_665
H9C H8B 2.6346 no 2_655
H9C H8C 2.8429 no 2_655
H9C H8C 2.5759 no 3_665
H9C H9A 3.4479 no 3_666
H9C H9A 3.1169 no 4_564

loop_
_geom_torsion_atom_site_label_1
_geom_torsion_atom_site_label_2
_geom_torsion_atom_site_label_3
_geom_torsion_atom_site_label_4
_geom_torsion
_geom_torsion_publ_flag
_geom_torsion_site_symmetry_1
_geom_torsion_site_symmetry_3
_geom_torsion_site_symmetry_4
C1 S1 C7 C6 179.43(19) no . 3_566 3_566
C1 S1 C7 C7 -1.43(14) no . 3_566 .
C7 S1 C1 C2 -177.75(17) no 3_566 . .
C7 S1 C1 C6 1.87(14) no 3_566 . .
C8 O1 C3 C2 -2.9(3) no . . .
C8 O1 C3 C4 176.94(17) no . . .
C9 O2 C4 C3 -178.96(19) no . . .
C9 O2 C4 C5 0.3(3) no . . .
S1 C1 C2 C3 -179.87(13) no . . .
S1 C1 C6 C5 178.88(12) no . . .
S1 C1 C6 C7 -1.8(2) no . . .
C2 C1 C6 C5 -1.5(3) no . . .
C2 C1 C6 C7 177.84(17) no . . .
C6 C1 C2 C3 0.5(3) no . . .
C1 C2 C3 O1 -179.66(18) no . . .
C1 C2 C3 C4 0.5(3) no . . .
O1 C3 C4 O2 -1.1(3) no . . .
O1 C3 C4 C5 179.59(16) no . . .
C2 C3 C4 O2 178.76(17) no . . .
C2 C3 C4 C5 -0.5(3) no . . .
O2 C4 C5 C6 -179.61(17) no . . .
C3 C4 C5 C6 -0.4(3) no . . .
C4 C5 C6 C1 1.4(3) no . . .
C4 C5 C6 C7 -177.77(18) no . . .
C1 C6 C7 S1 -178.40(17) no . . 3_566
C1 C6 C7 C7 0.7(3) no . . 3_566
C5 C6 C7 S1 0.8(4) no . . 3_566
C5 C6 C7 C7 179.95(19) no . . 3_566
S1 C7 C7 S1 180(144808) no 3_566 3_566 .
S1 C7 C7 C6 -0.7(3) no 3_566 3_566 3_566
C6 C7 C7 S1 0.7(3) no . 3_566 .
C6 C7 C7 C6 -180(184796) no . 3_566 3_566
